data_7134279
loop_
_publ_author_name
'Xu, Dong-Ping'
'Huang, Fei'
'Jin, Li-Zhen'
'Huang, Meng-Ya'
'Zhang, Wu'

_publ_section_title
;
 DBU-promoted cascade phosphorylation/cyclization for the synthesis of
 phosphorylated 3-aminoindoles.
;
_journal_issue 25
_journal_name_full 'Chemical communications (Cambridge, England)'
_journal_page_first 4816
_journal_page_last 4819
_journal_paper_doi 10.1039/d5cc00224a
_journal_volume 61
_journal_year 2025
_chemical_formula_moiety 'C38 H30 N2 O2 P2'
_chemical_formula_sum 'C38 H30 N2 O2 P2'
_chemical_formula_weight 608.58
_space_group_crystal_system monoclinic
_space_group_IT_number 14
_space_group_name_Hall '-P 2ybc'
_space_group_name_H-M_alt 'P 1 21/c 1'
_atom_sites_solution_hydrogens mixed
_atom_sites_solution_primary dual
_audit_creation_date 2024-09-26
_audit_creation_method
;
Olex2 1.5-alpha
(compiled 2024.02.16 svn.r378c4104 for OlexSys, GUI svn.r6928)
;
_audit_update_record
;
2024-09-26 deposited with the CCDC.	2025-02-24 downloaded from the CCDC.
;
_cell_angle_alpha 90
_cell_angle_beta 112.995(6)
_cell_angle_gamma 90
_cell_formula_units_Z 4
_cell_length_a 15.300(8)
_cell_length_b 17.905(10)
_cell_length_c 12.534(7)
_cell_measurement_reflns_used 5964
_cell_measurement_temperature 293.15
_cell_measurement_theta_max 25.256
_cell_measurement_theta_min 2.275
_cell_volume 3161(3)
_computing_cell_refinement 'SAINT v8.37A (Bruker, 2015)'
_computing_data_reduction 'SAINT v8.37A (Bruker, 2015)'
_computing_molecular_graphics 'Olex2 1.5-alpha (Dolomanov et al., 2009)'
_computing_publication_material 'Olex2 1.5-alpha (Dolomanov et al., 2009)'
_computing_structure_refinement 'SHELXL 2019/3 (Sheldrick, 2015)'
_computing_structure_solution 'SHELXT 2018/2 (Sheldrick, 2018)'
_diffrn_ambient_temperature 293.15
_diffrn_measured_fraction_theta_full 1.000
_diffrn_measured_fraction_theta_max 0.961
_diffrn_measurement_device_type 'Bruker APEX-II CCD'
_diffrn_measurement_method '\f and \w scans'
_diffrn_radiation_type MoK\a
_diffrn_radiation_wavelength 0.71073
_diffrn_reflns_av_R_equivalents 0.0577
_diffrn_reflns_av_unetI/netI 0.0676
_diffrn_reflns_Laue_measured_fraction_full 1.000
_diffrn_reflns_Laue_measured_fraction_max 0.961
_diffrn_reflns_limit_h_max 20
_diffrn_reflns_limit_h_min -18
_diffrn_reflns_limit_k_max 23
_diffrn_reflns_limit_k_min -23
_diffrn_reflns_limit_l_max 15
_diffrn_reflns_limit_l_min -16
_diffrn_reflns_number 28000
_diffrn_reflns_point_group_measured_fraction_full 1.000
_diffrn_reflns_point_group_measured_fraction_max 0.961
_diffrn_reflns_theta_full 25.242
_diffrn_reflns_theta_max 28.604
_diffrn_reflns_theta_min 1.446
_diffrn_source_current 30.0
_diffrn_source_power 1.5
_diffrn_source_voltage 50.0
_diffrn_standards_number 0
_exptl_absorpt_coefficient_mu 0.175
_exptl_absorpt_correction_T_max 0.7456
_exptl_absorpt_correction_T_min 0.6109
_exptl_absorpt_correction_type multi-scan
_exptl_absorpt_process_details
;
SADABS-2016/2 (Bruker,2016/2) was used for absorption correction.
wR2(int) was 0.0784 before and 0.0624 after correction.
The Ratio of minimum to maximum transmission is 0.8193.
The \l/2 correction factor is Not present.
;
_exptl_crystal_colour 'clear light black'
_exptl_crystal_colour_lustre clear
_exptl_crystal_colour_modifier light
_exptl_crystal_colour_primary black
_exptl_crystal_density_diffrn 1.279
_exptl_crystal_description block
_exptl_crystal_F_000 1272
_exptl_crystal_size_max 0.22
_exptl_crystal_size_mid 0.21
_exptl_crystal_size_min 0.2
_refine_diff_density_max 0.227
_refine_diff_density_min -0.430
_refine_diff_density_rms 0.048
_refine_ls_extinction_method none
_refine_ls_goodness_of_fit_ref 1.038
_refine_ls_hydrogen_treatment constr
_refine_ls_matrix_type full
_refine_ls_number_parameters 398
_refine_ls_number_reflns 7775
_refine_ls_number_restraints 0
_refine_ls_restrained_S_all 1.038
_refine_ls_R_factor_all 0.0917
_refine_ls_R_factor_gt 0.0492
_refine_ls_shift/su_max 0.001
_refine_ls_shift/su_mean 0.000
_refine_ls_structure_factor_coef Fsqd
_refine_ls_weighting_details 'w=1/[\s^2^(Fo^2^)+(0.0600P)^2^+0.0364P] where P=(Fo^2^+2Fc^2^)/3'
_refine_ls_weighting_scheme calc
_refine_ls_wR_factor_gt 0.1161
_refine_ls_wR_factor_ref 0.1338
_reflns_Friedel_coverage 0.000
_reflns_number_gt 4849
_reflns_number_total 7775
_reflns_threshold_expression 'I > 2\s(I)'
_cod_data_source_file d5cc00224a2.cif
_cod_data_source_block 1
_cod_depositor_comments
;

2025-03-31
Z value and formula fixed to values more according to usual
chemical conventions.                 miguel

 Adding full bibliography for 7134279--7134280.cif.
;
_cod_original_formula_moiety '4(C38 H30 N2 O2 P2)'
_cod_original_formula_sum 'C152 H120 N8 O8 P8'
_cod_original_formula_units_Z 1
_cod_original_formula_weight 2434.31
_cod_database_code 7134279
_shelx_shelxl_version_number 2019/3
_shelx_space_group_comment
;
The symmetry employed for this shelxl refinement is uniquely defined
by the following loop, which should always be used as a source of
symmetry information in preference to the above space-group names.
They are only intended as comments.
;
_shelx_estimated_absorpt_t_max 0.966
_shelx_estimated_absorpt_t_min 0.963
_olex2_refinement_description
;
1. Fixed Uiso
 At 1.2 times of:
  All C(H) groups, All N(H,H) groups
2.a Rotating group:
 N006(H00A,H00B)
2.b Aromatic/amide H refined with riding coordinates:
 C29(H29), C24(H24), C26(H26), C00K(H00K), C00L(H00L), C00M(H00M), C25(H25),
 C00O(H00O), C32(H32), C00Q(H00Q), C00R(H00R), C00S(H00S), C00T(H00T),
 C00U(H00U), C00V(H00V), C00W(H00W), C00X(H00X), C00Y(H00Y), C00Z(H00Z),
 C010(H010), C011(H011), C012(H012), C013(H013), C014(H014), C015(H015),
 C016(H016), C017(H017), C018(H018)
;
_olex2_submission_special_instructions 'No special instructions were received'

loop_
_space_group_symop_operation_xyz
'x, y, z'
'-x, y+1/2, -z+1/2'
'-x, -y, -z'
'x, -y-1/2, z-1/2'

loop_
_atom_site_label
_atom_site_type_symbol
_atom_site_fract_x
_atom_site_fract_y
_atom_site_fract_z
_atom_site_U_iso_or_equiv
_atom_site_adp_type
_atom_site_occupancy
_atom_site_site_symmetry_order
_atom_site_calc_flag
_atom_site_refinement_flags_posn
_atom_site_refinement_flags_adp
_atom_site_refinement_flags_occupancy
_atom_site_disorder_assembly
_atom_site_disorder_group
P001 P 0.70419(4) 0.54063(3) 0.37282(4) 0.03524(14) Uani 1 1 d . . . . .
P002 P 0.71805(4) 0.35158(3) 0.47294(5) 0.03702(15) Uani 1 1 d . . . . .
O003 O 0.68132(10) 0.62105(7) 0.37950(12) 0.0449(4) Uani 1 1 d . . . . .
O004 O 0.74217(11) 0.36877(8) 0.37335(12) 0.0484(4) Uani 1 1 d . . . . .
N005 N 0.73002(12) 0.43010(8) 0.55444(13) 0.0355(4) Uani 1 1 d . . . . .
N006 N 0.81134(13) 0.62187(9) 0.61300(15) 0.0444(4) Uani 1 1 d . . . . .
H00A H 0.774283 0.645093 0.551097 0.053 Uiso 1 1 d R U . . .
H00B H 0.809635 0.644853 0.673017 0.053 Uiso 1 1 d R U . . .
C21 C 0.78151(13) 0.54858(10) 0.61242(16) 0.0328(4) Uani 1 1 d . . . . .
C33 C 0.74430(13) 0.50318(10) 0.51667(16) 0.0334(4) Uani 1 1 d . . . . .
C22 C 0.78989(13) 0.50579(10) 0.71321(16) 0.0323(4) Uani 1 1 d . . . . .
C28 C 0.85080(14) 0.59991(10) 0.87947(16) 0.0355(4) Uani 1 1 d . . . . .
C23 C 0.82153(13) 0.52378(10) 0.83202(17) 0.0353(4) Uani 1 1 d . . . . .
C27 C 0.75719(14) 0.43353(10) 0.67423(17) 0.0355(4) Uani 1 1 d . . . . .
C00D C 0.79714(15) 0.28530(10) 0.57000(17) 0.0383(5) Uani 1 1 d . . . . .
C29 C 0.94235(15) 0.61434(12) 0.95751(18) 0.0438(5) Uani 1 1 d . . . . .
H29 H 0.987494 0.576455 0.977148 0.053 Uiso 1 1 calc R U . . .
C00F C 0.79686(14) 0.53474(11) 0.31818(17) 0.0374(5) Uani 1 1 d . . . . .
C00G C 0.60062(14) 0.49220(11) 0.27698(18) 0.0412(5) Uani 1 1 d . . . . .
C24 C 0.81980(15) 0.46717(11) 0.90668(18) 0.0442(5) Uani 1 1 d . . . . .
H24 H 0.841215 0.477064 0.985639 0.053 Uiso 1 1 calc R U . . .
C00I C 0.59948(15) 0.31816(11) 0.43766(18) 0.0431(5) Uani 1 1 d . . . . .
C26 C 0.75408(16) 0.37815(11) 0.75097(18) 0.0446(5) Uani 1 1 d . . . . .
H26 H 0.730573 0.330771 0.724668 0.054 Uiso 1 1 calc R U . . .
C00K C 0.88069(14) 0.49557(12) 0.37057(19) 0.0453(5) Uani 1 1 d . . . . .
H00K H 0.889255 0.465084 0.433948 0.054 Uiso 1 1 calc R U . . .
C00L C 0.76797(16) 0.21920(11) 0.60453(19) 0.0477(5) Uani 1 1 d . . . . .
H00L H 0.703750 0.207224 0.576014 0.057 Uiso 1 1 calc R U . . .
C00M C 0.78541(16) 0.65817(11) 0.85073(19) 0.0485(6) Uani 1 1 d . . . . .
H00M H 0.723520 0.649832 0.798248 0.058 Uiso 1 1 calc R U . . .
C25 C 0.78682(17) 0.39588(12) 0.86644(19) 0.0496(6) Uani 1 1 d . . . . .
H25 H 0.786996 0.359352 0.919273 0.060 Uiso 1 1 calc R U . . .
C00O C 0.89394(16) 0.30160(12) 0.6144(2) 0.0505(6) Uani 1 1 d . . . . .
H00O H 0.915057 0.345256 0.592009 0.061 Uiso 1 1 calc R U . . .
C32 C 0.96761(17) 0.68420(13) 1.0066(2) 0.0556(6) Uani 1 1 d . . . . .
H32 H 1.029171 0.692707 1.059917 0.067 Uiso 1 1 calc R U . . .
C00Q C 0.78611(18) 0.57898(13) 0.2232(2) 0.0549(6) Uani 1 1 d . . . . .
H00Q H 0.730122 0.605714 0.187078 0.066 Uiso 1 1 calc R U . . .
C00R C 0.95194(16) 0.50159(13) 0.3289(2) 0.0548(6) Uani 1 1 d . . . . .
H00R H 1.008450 0.475504 0.365077 0.066 Uiso 1 1 calc R U . . .
C00S C 0.90247(19) 0.74110(13) 0.9773(2) 0.0594(7) Uani 1 1 d . . . . .
H00S H 0.919863 0.788183 1.010116 0.071 Uiso 1 1 calc R U . . .
C00T C 0.83337(19) 0.17136(12) 0.6805(2) 0.0572(6) Uani 1 1 d . . . . .
H00T H 0.813165 0.127217 0.702728 0.069 Uiso 1 1 calc R U . . .
C00U C 0.54487(16) 0.33911(13) 0.4984(2) 0.0576(6) Uani 1 1 d . . . . .
H00U H 0.568382 0.374018 0.557825 0.069 Uiso 1 1 calc R U . . .
C00V C 0.81117(19) 0.72819(13) 0.8991(2) 0.0596(6) Uani 1 1 d . . . . .
H00V H 0.766798 0.766652 0.878787 0.072 Uiso 1 1 calc R U . . .
C00W C 0.93982(18) 0.54560(14) 0.2351(2) 0.0613(7) Uani 1 1 d . . . . .
H00W H 0.988009 0.549480 0.207704 0.074 Uiso 1 1 calc R U . . .
C00X C 0.95842(17) 0.25371(14) 0.6909(2) 0.0603(6) Uani 1 1 d . . . . .
H00X H 1.022748 0.265416 0.720702 0.072 Uiso 1 1 calc R U . . .
C00Y C 0.92824(19) 0.18870(14) 0.7236(2) 0.0608(7) Uani 1 1 d . . . . .
H00Y H 0.972189 0.156323 0.775008 0.073 Uiso 1 1 calc R U . . .
C00Z C 0.59567(18) 0.45391(14) 0.1792(2) 0.0616(7) Uani 1 1 d . . . . .
H00Z H 0.649890 0.447972 0.163536 0.074 Uiso 1 1 calc R U . . .
C010 C 0.56199(18) 0.26719(13) 0.3480(2) 0.0650(7) Uani 1 1 d . . . . .
H010 H 0.596796 0.253525 0.304668 0.078 Uiso 1 1 calc R U . . .
C011 C 0.8564(2) 0.58410(14) 0.1814(2) 0.0649(7) Uani 1 1 d . . . . .
H011 H 0.847625 0.613557 0.116928 0.078 Uiso 1 1 calc R U . . .
C012 C 0.45562(18) 0.30865(16) 0.4718(3) 0.0726(8) Uani 1 1 d . . . . .
H012 H 0.419409 0.322980 0.513054 0.087 Uiso 1 1 calc R U . . .
C013 C 0.51864(17) 0.50005(16) 0.2975(2) 0.0698(7) Uani 1 1 d . . . . .
H013 H 0.520644 0.525888 0.362826 0.084 Uiso 1 1 calc R U . . .
C014 C 0.4731(2) 0.23647(15) 0.3226(3) 0.0800(9) Uani 1 1 d . . . . .
H014 H 0.448816 0.201538 0.263408 0.096 Uiso 1 1 calc R U . . .
C015 C 0.42109(19) 0.25748(16) 0.3845(3) 0.0754(8) Uani 1 1 d . . . . .
H015 H 0.361376 0.236700 0.367107 0.090 Uiso 1 1 calc R U . . .
C016 C 0.5097(2) 0.42424(17) 0.1040(2) 0.0844(9) Uani 1 1 d . . . . .
H016 H 0.506514 0.398188 0.038423 0.101 Uiso 1 1 calc R U . . .
C017 C 0.4299(2) 0.4333(2) 0.1263(3) 0.0954(11) Uani 1 1 d . . . . .
H017 H 0.372236 0.414044 0.075209 0.114 Uiso 1 1 calc R U . . .
C018 C 0.4344(2) 0.4702(2) 0.2228(3) 0.0956(11) Uani 1 1 d . . . . .
H018 H 0.380076 0.475303 0.238424 0.115 Uiso 1 1 calc R U . . .

loop_
_atom_site_aniso_label
_atom_site_aniso_U_11
_atom_site_aniso_U_22
_atom_site_aniso_U_33
_atom_site_aniso_U_23
_atom_site_aniso_U_13
_atom_site_aniso_U_12
P001 0.0383(3) 0.0354(3) 0.0320(3) 0.0023(2) 0.0137(2) -0.0005(2)
P002 0.0443(3) 0.0327(3) 0.0350(3) -0.0036(2) 0.0165(3) -0.0027(2)
O003 0.0547(9) 0.0374(7) 0.0422(8) 0.0069(6) 0.0185(7) 0.0045(6)
O004 0.0640(10) 0.0489(8) 0.0392(9) -0.0022(7) 0.0276(8) -0.0021(7)
N005 0.0474(10) 0.0288(8) 0.0316(9) -0.0009(7) 0.0167(8) -0.0043(7)
N006 0.0605(12) 0.0337(9) 0.0375(10) 0.0003(7) 0.0176(9) -0.0084(8)
C21 0.0339(11) 0.0317(9) 0.0340(11) 0.0013(8) 0.0146(9) -0.0011(8)
C33 0.0390(11) 0.0298(9) 0.0333(11) 0.0007(8) 0.0162(9) 0.0000(8)
C22 0.0330(10) 0.0322(9) 0.0325(11) -0.0003(8) 0.0136(9) 0.0016(8)
C28 0.0395(11) 0.0382(10) 0.0285(11) -0.0016(8) 0.0129(9) 0.0019(8)
C23 0.0346(11) 0.0359(10) 0.0340(11) -0.0003(8) 0.0119(9) 0.0032(8)
C27 0.0433(12) 0.0332(9) 0.0336(11) 0.0003(8) 0.0188(10) -0.0009(8)
C00D 0.0465(12) 0.0353(10) 0.0379(12) -0.0030(9) 0.0217(10) -0.0002(9)
C29 0.0418(12) 0.0495(12) 0.0400(12) -0.0024(10) 0.0157(10) 0.0012(10)
C00F 0.0412(12) 0.0399(11) 0.0308(11) -0.0016(8) 0.0138(9) -0.0083(9)
C00G 0.0391(12) 0.0428(11) 0.0381(12) 0.0060(9) 0.0111(10) 0.0001(9)
C24 0.0544(13) 0.0458(12) 0.0316(12) 0.0028(9) 0.0158(10) 0.0041(10)
C00I 0.0450(12) 0.0355(10) 0.0423(13) -0.0032(9) 0.0103(10) -0.0031(9)
C26 0.0630(14) 0.0340(10) 0.0413(13) 0.0003(9) 0.0252(11) -0.0058(10)
C00K 0.0405(12) 0.0533(13) 0.0415(13) -0.0018(10) 0.0153(10) -0.0066(10)
C00L 0.0513(14) 0.0414(11) 0.0516(14) -0.0008(10) 0.0212(11) -0.0038(10)
C00M 0.0457(13) 0.0491(12) 0.0442(13) -0.0063(10) 0.0105(11) 0.0065(10)
C25 0.0716(16) 0.0420(11) 0.0403(13) 0.0081(10) 0.0273(12) 0.0008(11)
C00O 0.0513(14) 0.0465(12) 0.0565(15) 0.0033(11) 0.0242(12) -0.0007(11)
C32 0.0530(14) 0.0603(15) 0.0495(15) -0.0151(12) 0.0158(12) -0.0128(12)
C00Q 0.0613(15) 0.0637(15) 0.0447(14) 0.0116(11) 0.0261(12) 0.0048(12)
C00R 0.0420(13) 0.0631(15) 0.0594(16) -0.0100(12) 0.0198(12) -0.0062(11)
C00S 0.0751(18) 0.0467(13) 0.0580(16) -0.0189(12) 0.0278(14) -0.0095(12)
C00T 0.0751(18) 0.0424(12) 0.0543(15) 0.0104(11) 0.0257(14) 0.0033(12)
C00U 0.0469(14) 0.0613(15) 0.0661(17) -0.0113(12) 0.0235(13) -0.0063(11)
C00V 0.0692(17) 0.0464(13) 0.0624(17) -0.0093(12) 0.0249(14) 0.0123(12)
C00W 0.0612(17) 0.0751(17) 0.0618(17) -0.0171(14) 0.0395(14) -0.0211(14)
C00X 0.0467(14) 0.0688(16) 0.0606(17) -0.0006(13) 0.0159(13) 0.0050(12)
C00Y 0.0663(17) 0.0581(15) 0.0510(16) 0.0096(12) 0.0154(13) 0.0166(13)
C00Z 0.0559(16) 0.0786(17) 0.0449(15) -0.0103(13) 0.0139(12) -0.0114(13)
C010 0.0596(16) 0.0627(15) 0.0633(17) -0.0207(13) 0.0137(13) -0.0090(12)
C011 0.0783(19) 0.0770(17) 0.0519(16) 0.0090(13) 0.0389(15) -0.0048(15)
C012 0.0491(15) 0.0808(19) 0.089(2) 0.0002(17) 0.0286(15) -0.0068(14)
C013 0.0473(15) 0.0857(19) 0.078(2) -0.0157(15) 0.0260(14) -0.0058(13)
C014 0.070(2) 0.0654(17) 0.079(2) -0.0199(15) 0.0017(17) -0.0231(15)
C015 0.0465(16) 0.0733(18) 0.091(2) 0.0094(16) 0.0096(16) -0.0138(14)
C016 0.085(2) 0.104(2) 0.0498(18) -0.0198(15) 0.0106(16) -0.0328(18)
C017 0.0526(19) 0.130(3) 0.078(2) -0.001(2) -0.0021(17) -0.0304(18)
C018 0.0421(17) 0.126(3) 0.111(3) -0.021(2) 0.0214(18) -0.0182(17)

loop_
_atom_type_symbol
_atom_type_description
_atom_type_scat_dispersion_real
_atom_type_scat_dispersion_imag
_atom_type_scat_source
C C 0.0033 0.0016 'International Tables Vol C Tables 4.2.6.8 and 6.1.1.4'
H H 0.0000 0.0000 'International Tables Vol C Tables 4.2.6.8 and 6.1.1.4'
N N 0.0061 0.0033 'International Tables Vol C Tables 4.2.6.8 and 6.1.1.4'
O O 0.0106 0.0060 'International Tables Vol C Tables 4.2.6.8 and 6.1.1.4'
P P 0.1023 0.0942 'International Tables Vol C Tables 4.2.6.8 and 6.1.1.4'

loop_
_geom_angle_atom_site_label_1
_geom_angle_atom_site_label_2
_geom_angle_atom_site_label_3
_geom_angle
_geom_angle_site_symmetry_1
_geom_angle_site_symmetry_3
_geom_angle_publ_flag
O003 P001 C33 107.47(8) . . ?
O003 P001 C00F 108.32(9) . . ?
O003 P001 C00G 109.81(9) . . ?
C33 P001 C00F 110.44(10) . . ?
C33 P001 C00G 111.01(9) . . ?
C00G P001 C00F 109.72(10) . . ?
O004 P002 N005 109.46(8) . . ?
O004 P002 C00D 112.94(10) . . ?
O004 P002 C00I 115.27(10) . . ?
N005 P002 C00D 104.70(9) . . ?
N005 P002 C00I 106.52(9) . . ?
C00D P002 C00I 107.25(10) . . ?
C33 N005 P002 123.23(13) . . ?
C27 N005 P002 126.78(13) . . ?
C27 N005 C33 107.15(15) . . ?
H00A N006 H00B 108.5 . . ?
C21 N006 H00A 110.5 . . ?
C21 N006 H00B 109.4 . . ?
N006 C21 C22 125.59(17) . . ?
C33 C21 N006 125.90(17) . . ?
C33 C21 C22 108.41(16) . . ?
N005 C33 P001 129.47(14) . . ?
C21 C33 P001 121.27(14) . . ?
C21 C33 N005 108.37(16) . . ?
C23 C22 C21 132.89(17) . . ?
C27 C22 C21 106.70(16) . . ?
C27 C22 C23 120.40(17) . . ?
C29 C28 C23 121.20(17) . . ?
C29 C28 C00M 118.03(19) . . ?
C00M C28 C23 120.71(18) . . ?
C22 C23 C28 123.88(17) . . ?
C24 C23 C22 117.13(18) . . ?
C24 C23 C28 118.89(18) . . ?
N005 C27 C22 109.34(16) . . ?
N005 C27 C26 129.42(17) . . ?
C26 C27 C22 121.23(18) . . ?
C00L C00D P002 124.15(17) . . ?
C00L C00D C00O 118.26(19) . . ?
C00O C00D P002 117.59(15) . . ?
C28 C29 H29 119.5 . . ?
C32 C29 C28 120.9(2) . . ?
C32 C29 H29 119.5 . . ?
C00K C00F P001 124.81(16) . . ?
C00K C00F C00Q 118.4(2) . . ?
C00Q C00F P001 116.50(17) . . ?
C00Z C00G P001 124.21(18) . . ?
C00Z C00G C013 118.5(2) . . ?
C013 C00G P001 117.02(18) . . ?
C23 C24 H24 119.2 . . ?
C23 C24 C25 121.7(2) . . ?
C25 C24 H24 119.2 . . ?
C00U C00I P002 122.93(17) . . ?
C00U C00I C010 118.5(2) . . ?
C010 C00I P002 118.55(18) . . ?
C27 C26 H26 121.1 . . ?
C25 C26 C27 117.79(19) . . ?
C25 C26 H26 121.1 . . ?
C00F C00K H00K 119.9 . . ?
C00F C00K C00R 120.2(2) . . ?
C00R C00K H00K 119.9 . . ?
C00D C00L H00L 119.7 . . ?
C00T C00L C00D 120.6(2) . . ?
C00T C00L H00L 119.7 . . ?
C28 C00M H00M 119.5 . . ?
C00V C00M C28 120.9(2) . . ?
C00V C00M H00M 119.5 . . ?
C24 C25 H25 119.1 . . ?
C26 C25 C24 121.7(2) . . ?
C26 C25 H25 119.1 . . ?
C00D C00O H00O 119.7 . . ?
C00X C00O C00D 120.6(2) . . ?
C00X C00O H00O 119.7 . . ?
C29 C32 H32 119.8 . . ?
C00S C32 C29 120.4(2) . . ?
C00S C32 H32 119.8 . . ?
C00F C00Q H00Q 119.4 . . ?
C011 C00Q C00F 121.3(2) . . ?
C011 C00Q H00Q 119.4 . . ?
C00K C00R H00R 119.8 . . ?
C00W C00R C00K 120.5(2) . . ?
C00W C00R H00R 119.8 . . ?
C32 C00S H00S 120.2 . . ?
C32 C00S C00V 119.7(2) . . ?
C00V C00S H00S 120.2 . . ?
C00L C00T H00T 119.9 . . ?
C00Y C00T C00L 120.2(2) . . ?
C00Y C00T H00T 119.9 . . ?
C00I C00U H00U 119.6 . . ?
C00I C00U C012 120.7(2) . . ?
C012 C00U H00U 119.6 . . ?
C00M C00V H00V 120.0 . . ?
C00S C00V C00M 120.1(2) . . ?
C00S C00V H00V 120.0 . . ?
C00R C00W H00W 120.0 . . ?
C00R C00W C011 119.9(2) . . ?
C011 C00W H00W 120.0 . . ?
C00O C00X H00X 119.9 . . ?
C00Y C00X C00O 120.3(2) . . ?
C00Y C00X H00X 119.9 . . ?
C00T C00Y C00X 120.1(2) . . ?
C00T C00Y H00Y 119.9 . . ?
C00X C00Y H00Y 119.9 . . ?
C00G C00Z H00Z 120.0 . . ?
C00G C00Z C016 120.0(3) . . ?
C016 C00Z H00Z 120.0 . . ?
C00I C010 H010 119.8 . . ?
C014 C010 C00I 120.4(3) . . ?
C014 C010 H010 119.8 . . ?
C00Q C011 C00W 119.8(2) . . ?
C00Q C011 H011 120.1 . . ?
C00W C011 H011 120.1 . . ?
C00U C012 H012 120.2 . . ?
C015 C012 C00U 119.6(3) . . ?
C015 C012 H012 120.2 . . ?
C00G C013 H013 119.6 . . ?
C018 C013 C00G 120.8(3) . . ?
C018 C013 H013 119.6 . . ?
C010 C014 H014 120.0 . . ?
C015 C014 C010 119.9(3) . . ?
C015 C014 H014 120.0 . . ?
C012 C015 H015 119.6 . . ?
C014 C015 C012 120.8(3) . . ?
C014 C015 H015 119.6 . . ?
C00Z C016 H016 119.9 . . ?
C017 C016 C00Z 120.1(3) . . ?
C017 C016 H016 119.9 . . ?
C016 C017 H017 119.9 . . ?
C018 C017 C016 120.1(3) . . ?
C018 C017 H017 119.9 . . ?
C013 C018 H018 119.8 . . ?
C017 C018 C013 120.4(3) . . ?
C017 C018 H018 119.8 . . ?

loop_
_geom_bond_atom_site_label_1
_geom_bond_atom_site_label_2
_geom_bond_distance
_geom_bond_site_symmetry_2
_geom_bond_publ_flag
P001 O003 1.4919(16) . ?
P001 C33 1.792(2) . ?
P001 C00F 1.803(2) . ?
P001 C00G 1.794(2) . ?
P002 O004 1.4659(16) . ?
P002 N005 1.7050(17) . ?
P002 C00D 1.790(2) . ?
P002 C00I 1.794(2) . ?
N005 C33 1.437(2) . ?
N005 C27 1.394(3) . ?
N006 H00A 0.8675 . ?
N006 H00B 0.8668 . ?
N006 C21 1.389(2) . ?
C21 C33 1.375(3) . ?
C21 C22 1.440(3) . ?
C22 C23 1.412(3) . ?
C22 C27 1.404(3) . ?
C28 C23 1.485(3) . ?
C28 C29 1.384(3) . ?
C28 C00M 1.392(3) . ?
C23 C24 1.387(3) . ?
C27 C26 1.395(3) . ?
C00D C00L 1.392(3) . ?
C00D C00O 1.394(3) . ?
C29 H29 0.9300 . ?
C29 C32 1.381(3) . ?
C00F C00K 1.382(3) . ?
C00F C00Q 1.385(3) . ?
C00G C00Z 1.381(3) . ?
C00G C013 1.383(3) . ?
C24 H24 0.9300 . ?
C24 C25 1.393(3) . ?
C00I C00U 1.384(3) . ?
C00I C010 1.386(3) . ?
C26 H26 0.9300 . ?
C26 C25 1.371(3) . ?
C00K H00K 0.9300 . ?
C00K C00R 1.384(3) . ?
C00L H00L 0.9300 . ?
C00L C00T 1.377(3) . ?
C00M H00M 0.9300 . ?
C00M C00V 1.381(3) . ?
C25 H25 0.9300 . ?
C00O H00O 0.9300 . ?
C00O C00X 1.375(3) . ?
C32 H32 0.9300 . ?
C32 C00S 1.371(3) . ?
C00Q H00Q 0.9300 . ?
C00Q C011 1.371(3) . ?
C00R H00R 0.9300 . ?
C00R C00W 1.366(3) . ?
C00S H00S 0.9300 . ?
C00S C00V 1.377(3) . ?
C00T H00T 0.9300 . ?
C00T C00Y 1.372(3) . ?
C00U H00U 0.9300 . ?
C00U C012 1.385(3) . ?
C00V H00V 0.9300 . ?
C00W H00W 0.9300 . ?
C00W C011 1.373(4) . ?
C00X H00X 0.9300 . ?
C00X C00Y 1.372(3) . ?
C00Y H00Y 0.9300 . ?
C00Z H00Z 0.9300 . ?
C00Z C016 1.390(3) . ?
C010 H010 0.9300 . ?
C010 C014 1.384(4) . ?
C011 H011 0.9300 . ?
C012 H012 0.9300 . ?
C012 C015 1.365(4) . ?
C013 H013 0.9300 . ?
C013 C018 1.371(4) . ?
C014 H014 0.9300 . ?
C014 C015 1.363(4) . ?
C015 H015 0.9300 . ?
C016 H016 0.9300 . ?
C016 C017 1.364(5) . ?
C017 H017 0.9300 . ?
C017 C018 1.357(4) . ?
C018 H018 0.9300 . ?

loop_
_geom_torsion_atom_site_label_1
_geom_torsion_atom_site_label_2
_geom_torsion_atom_site_label_3
_geom_torsion_atom_site_label_4
_geom_torsion
_geom_torsion_site_symmetry_1
_geom_torsion_site_symmetry_2
_geom_torsion_site_symmetry_3
_geom_torsion_site_symmetry_4
_geom_torsion_publ_flag
P001 C00F C00K C00R -172.53(16) . . . . ?
P001 C00F C00Q C011 173.85(19) . . . . ?
P001 C00G C00Z C016 -173.7(2) . . . . ?
P001 C00G C013 C018 174.4(2) . . . . ?
P002 N005 C33 P001 30.4(2) . . . . ?
P002 N005 C33 C21 -160.53(14) . . . . ?
P002 N005 C27 C22 159.99(14) . . . . ?
P002 N005 C27 C26 -21.0(3) . . . . ?
P002 C00D C00L C00T -179.37(17) . . . . ?
P002 C00D C00O C00X 178.87(17) . . . . ?
P002 C00I C00U C012 -176.50(19) . . . . ?
P002 C00I C010 C014 176.0(2) . . . . ?
O003 P001 C33 N005 144.62(17) . . . . ?
O003 P001 C33 C21 -23.25(18) . . . . ?
O003 P001 C00F C00K 127.84(17) . . . . ?
O003 P001 C00F C00Q -45.49(18) . . . . ?
O003 P001 C00G C00Z 121.44(19) . . . . ?
O003 P001 C00G C013 -52.3(2) . . . . ?
O004 P002 N005 C33 10.47(18) . . . . ?
O004 P002 N005 C27 -147.95(16) . . . . ?
O004 P002 C00D C00L -125.48(18) . . . . ?
O004 P002 C00D C00O 55.17(19) . . . . ?
O004 P002 C00I C00U -140.59(19) . . . . ?
O004 P002 C00I C010 41.6(2) . . . . ?
N005 P002 C00D C00L 115.51(18) . . . . ?
N005 P002 C00D C00O -63.84(18) . . . . ?
N005 P002 C00I C00U -19.0(2) . . . . ?
N005 P002 C00I C010 163.23(18) . . . . ?
N005 C27 C26 C25 179.0(2) . . . . ?
N006 C21 C33 P001 -14.6(3) . . . . ?
N006 C21 C33 N005 175.23(17) . . . . ?
N006 C21 C22 C23 4.7(3) . . . . ?
N006 C21 C22 C27 -176.00(18) . . . . ?
C21 C22 C23 C28 3.6(3) . . . . ?
C21 C22 C23 C24 180.0(2) . . . . ?
C21 C22 C27 N005 0.5(2) . . . . ?
C21 C22 C27 C26 -178.65(18) . . . . ?
C33 P001 C00F C00K 10.4(2) . . . . ?
C33 P001 C00F C00Q -162.94(16) . . . . ?
C33 P001 C00G C00Z -119.86(19) . . . . ?
C33 P001 C00G C013 66.4(2) . . . . ?
C33 N005 C27 C22 -1.2(2) . . . . ?
C33 N005 C27 C26 177.8(2) . . . . ?
C33 C21 C22 C23 -178.8(2) . . . . ?
C33 C21 C22 C27 0.5(2) . . . . ?
C22 C21 C33 P001 168.94(13) . . . . ?
C22 C21 C33 N005 -1.2(2) . . . . ?
C22 C23 C24 C25 -1.1(3) . . . . ?
C22 C27 C26 C25 -2.0(3) . . . . ?
C28 C23 C24 C25 175.49(19) . . . . ?
C28 C29 C32 C00S -1.1(3) . . . . ?
C28 C00M C00V C00S -0.3(4) . . . . ?
C23 C22 C27 N005 179.87(17) . . . . ?
C23 C22 C27 C26 0.7(3) . . . . ?
C23 C28 C29 C32 -176.1(2) . . . . ?
C23 C28 C00M C00V 176.8(2) . . . . ?
C23 C24 C25 C26 -0.2(3) . . . . ?
C27 N005 C33 P001 -167.57(15) . . . . ?
C27 N005 C33 C21 1.5(2) . . . . ?
C27 C22 C23 C28 -175.55(17) . . . . ?
C27 C22 C23 C24 0.8(3) . . . . ?
C27 C26 C25 C24 1.8(3) . . . . ?
C00D P002 N005 C33 131.81(16) . . . . ?
C00D P002 N005 C27 -26.61(19) . . . . ?
C00D P002 C00I C00U 92.7(2) . . . . ?
C00D P002 C00I C010 -85.1(2) . . . . ?
C00D C00L C00T C00Y 0.3(4) . . . . ?
C00D C00O C00X C00Y 0.7(4) . . . . ?
C29 C28 C23 C22 -118.1(2) . . . . ?
C29 C28 C23 C24 65.6(3) . . . . ?
C29 C28 C00M C00V -0.2(3) . . . . ?
C29 C32 C00S C00V 0.5(4) . . . . ?
C00F P001 C33 N005 -97.41(18) . . . . ?
C00F P001 C33 C21 94.72(17) . . . . ?
C00F P001 C00G C00Z 2.5(2) . . . . ?
C00F P001 C00G C013 -171.27(18) . . . . ?
C00F C00K C00R C00W -0.7(3) . . . . ?
C00F C00Q C011 C00W -0.9(4) . . . . ?
C00G P001 C33 N005 24.5(2) . . . . ?
C00G P001 C33 C21 -143.34(16) . . . . ?
C00G P001 C00F C00K -112.30(18) . . . . ?
C00G P001 C00F C00Q 74.37(18) . . . . ?
C00G C00Z C016 C017 0.4(4) . . . . ?
C00G C013 C018 C017 -0.9(5) . . . . ?
C00I P002 N005 C33 -114.77(16) . . . . ?
C00I P002 N005 C27 86.81(18) . . . . ?
C00I P002 C00D C00L 2.6(2) . . . . ?
C00I P002 C00D C00O -176.75(16) . . . . ?
C00I C00U C012 C015 -0.1(4) . . . . ?
C00I C010 C014 C015 1.3(4) . . . . ?
C00K C00F C00Q C011 0.1(3) . . . . ?
C00K C00R C00W C011 -0.1(4) . . . . ?
C00L C00D C00O C00X -0.5(3) . . . . ?
C00L C00T C00Y C00X -0.1(4) . . . . ?
C00M C28 C23 C22 64.9(3) . . . . ?
C00M C28 C23 C24 -111.4(2) . . . . ?
C00M C28 C29 C32 0.9(3) . . . . ?
C00O C00D C00L C00T 0.0(3) . . . . ?
C00O C00X C00Y C00T -0.4(4) . . . . ?
C32 C00S C00V C00M 0.2(4) . . . . ?
C00Q C00F C00K C00R 0.7(3) . . . . ?
C00R C00W C011 C00Q 0.9(4) . . . . ?
C00U C00I C010 C014 -1.9(4) . . . . ?
C00U C012 C015 C014 -0.6(4) . . . . ?
C00Z C00G C013 C018 0.3(4) . . . . ?
C00Z C016 C017 C018 -1.0(5) . . . . ?
C010 C00I C00U C012 1.3(4) . . . . ?
C010 C014 C015 C012 0.0(5) . . . . ?
C013 C00G C00Z C016 0.0(4) . . . . ?
C016 C017 C018 C013 1.3(6) . . . . ?
